data_7218421
loop_
_publ_author_name
'Liu, Jing Xin'
'Tao, Zhu'
'Lin, Rui-Lian'
'Sun, Wen-Qi'
'Xiao, Xin'
'Zhu, Qian-Jiang'
'Xue, Sai-Feng'
'Zheng, Li-Mei'

_publ_section_title
;
 Self-assembly of cucurbit[8]uril-based polypseudorotaxanes using
 host--guest interactions
;
_journal_name_full 'RSC Adv.'
_journal_paper_doi 10.1039/C4RA08636H
_journal_year 2014
_chemical_formula_moiety (C48H48N32O16)(C22H34N2)^2+^34(H2O)2Cl^-^
_chemical_formula_sum 'C70 H150 Cl2 N34 O50'
_chemical_formula_weight 2339.14
_chemical_melting_point ?
_chemical_name_common Q[8]HV2+
_chemical_name_systematic
; 
 ? 
;
_space_group_IT_number 15
_symmetry_cell_setting monoclinic
_symmetry_space_group_name_Hall '-C 2yc'
_symmetry_space_group_name_H-M 'C 1 2/c 1'
_atom_sites_solution_hydrogens geom
_atom_sites_solution_primary direct
_atom_sites_solution_secondary difmap
_audit_creation_method SHELXL-97
_cell_angle_alpha 90.00
_cell_angle_beta 128.983(6)
_cell_angle_gamma 90.00
_cell_formula_units_Z 8
_cell_length_a 44.361(3)
_cell_length_b 19.8427(10)
_cell_length_c 31.175(2)
_cell_measurement_reflns_used 5583
_cell_measurement_temperature 273(2)
_cell_measurement_theta_max 16.00
_cell_measurement_theta_min 2.34
_cell_volume 21331(3)
_computing_cell_refinement 'Bruker SMART'
_computing_data_collection 'Bruker SMART'
_computing_data_reduction 'Bruker SAINT'
_computing_molecular_graphics 'Bruker SHELXTL'
_computing_publication_material 'Bruker SHELXTL'
_computing_structure_refinement 'SHELXL-97 (Sheldrick, 1997)'
_computing_structure_solution 'SHELXS-97 (Sheldrick, 1990)'
_diffrn_ambient_temperature 273(2)
_diffrn_measured_fraction_theta_full 1.000
_diffrn_measured_fraction_theta_max 1.000
_diffrn_measurement_device_type 'CCD area detector'
_diffrn_measurement_method 'phi and omega scans'
_diffrn_radiation_monochromator graphite
_diffrn_radiation_source 'fine-focus sealed tube'
_diffrn_radiation_type MoK\a
_diffrn_radiation_wavelength 0.71073
_diffrn_reflns_av_R_equivalents 0.1340
_diffrn_reflns_av_sigmaI/netI 0.1063
_diffrn_reflns_limit_h_max 52
_diffrn_reflns_limit_h_min -52
_diffrn_reflns_limit_k_max 23
_diffrn_reflns_limit_k_min -23
_diffrn_reflns_limit_l_max 37
_diffrn_reflns_limit_l_min -37
_diffrn_reflns_number 168696
_diffrn_reflns_theta_full 25.00
_diffrn_reflns_theta_max 25.00
_diffrn_reflns_theta_min 1.18
_diffrn_standards_decay_% none
_exptl_absorpt_coefficient_mu 0.170
_exptl_absorpt_correction_T_max 0.9782
_exptl_absorpt_correction_T_min 0.9651
_exptl_absorpt_correction_type multi-scan
_exptl_absorpt_process_details 'SADABS; Bruker, 2000'
_exptl_crystal_colour colorless
_exptl_crystal_density_diffrn 1.457
_exptl_crystal_density_meas ?
_exptl_crystal_density_method 'not measured'
_exptl_crystal_description block
_exptl_crystal_F_000 9936
_exptl_crystal_size_max 0.21
_exptl_crystal_size_mid 0.17
_exptl_crystal_size_min 0.13
_platon_squeeze_details '                                                               '
_refine_diff_density_max 0.440
_refine_diff_density_min -0.358
_refine_diff_density_rms 0.045
_refine_ls_extinction_method none
_refine_ls_goodness_of_fit_ref 1.006
_refine_ls_hydrogen_treatment mixed
_refine_ls_matrix_type full
_refine_ls_number_parameters 1057
_refine_ls_number_reflns 18776
_refine_ls_number_restraints 64
_refine_ls_restrained_S_all 1.036
_refine_ls_R_factor_all 0.1668
_refine_ls_R_factor_gt 0.0674
_refine_ls_shift/su_max 0.050
_refine_ls_shift/su_mean 0.002
_refine_ls_structure_factor_coef Fsqd
_refine_ls_weighting_details 'calc w=1/[\s^2^(Fo^2^)+(0.0580P)^2^+0.0000P] where P=(Fo^2^+2Fc^2^)/3'
_refine_ls_weighting_scheme calc
_refine_ls_wR_factor_gt 0.1494
_refine_ls_wR_factor_ref 0.1697
_reflns_number_gt 7849
_reflns_number_total 18776
_reflns_threshold_expression >2sigma(I)
_cod_data_source_file c4ra08636h2.cif
_cod_data_source_block Q[8]HV2+
_cod_depositor_comments
;
The following automatic conversions were performed:

'_chemical_melting_point' value 'not measured' was changed to '?' -
the value is undefined or not given.

'_symmetry_cell_setting' value
'Monoclinic' changed to 'monoclinic' according to
/usr/data/users/saulius/crontab/automatic-downloads/rss-feeds/RSC/lib/dictionaries/cif_core.dic
dictionary named 'cif_core.dic' version 2.4.2 from
2011-04-26.

'_exptl_absorpt_correction_type' value 'multi scan'
changed to 'multi-scan' according to
/usr/data/users/saulius/crontab/automatic-downloads/rss-feeds/RSC/lib/dictionaries/cif_core.dic
dictionary named 'cif_core.dic' version 2.4.2 from 2011-04-26.

Automatic conversion script
Id: cif_fix_values 2827 2014-09-09 07:05:25Z andrius 

The following automatic conversions were performed:

'_exptl_crystal_density_meas' value 'not measured' was changed to '?'
- the value is perceived as not measured.

Automatic conversion script
Id: cif_fix_values 3008 2015-01-20 13:52:24Z robertas 
;
_cod_original_cell_volume 21331(2)
_cod_original_sg_symbol_H-M C2/c
_cod_database_code 7218421

loop_
_symmetry_equiv_pos_as_xyz
'x, y, z'
'-x, y, -z+1/2'
'x+1/2, y+1/2, z'
'-x+1/2, y+1/2, -z+1/2'
'-x, -y, -z'
'x, -y, z-1/2'
'-x+1/2, -y+1/2, -z'
'x+1/2, -y+1/2, z-1/2'

loop_
_atom_site_label
_atom_site_type_symbol
_atom_site_fract_x
_atom_site_fract_y
_atom_site_fract_z
_atom_site_U_iso_or_equiv
_atom_site_adp_type
_atom_site_occupancy
_atom_site_symmetry_multiplicity
_atom_site_calc_flag
_atom_site_refinement_flags
O1 O 0.25581(4) 0.50778(9) 0.10231(6) 0.0841(5) Uani 1 1 d .
O2 O 0.40438(4) 0.37729(10) 0.16416(6) 0.0867(6) Uani 1 1 d .
O3 O 0.29401(4) 0.00138(9) 0.06255(7) 0.0921(6) Uani 1 1 d .
O4 O 0.25844(4) 0.39797(8) 0.19673(6) 0.0676(5) Uani 1 1 d .
O5 O 0.35655(4) 0.10901(9) 0.20404(7) 0.0928(6) Uani 1 1 d .
O6 O 0.14393(4) 0.12950(9) 0.00067(6) 0.0751(5) Uani 1 1 d .
O7 O 0.40070(4) 0.26637(9) 0.24469(6) 0.0823(5) Uani 1 1 d .
O8 O 0.21010(4) 0.23481(8) 0.14710(6) 0.0665(5) Uani 1 1 d .
O9 O -0.03964(4) 0.26794(11) 0.53689(6) 0.0931(7) Uani 1 1 d .
O10 O 0.17556(4) 0.50617(10) 0.68957(6) 0.0967(6) Uani 1 1 d .
O16 O 0.15128(4) 0.33106(9) 0.63059(6) 0.0724(5) Uani 1 1 d .
O15 O 0.08787(4) 0.44032(8) 0.40389(5) 0.0625(5) Uani 1 1 d .
O14 O -0.11399(4) 0.36017(9) 0.30026(6) 0.0802(6) Uani 1 1 d .
O13 O -0.00482(4) 0.34827(9) 0.34716(6) 0.0760(5) Uani 1 1 d .
O12 O 0.06602(4) 0.22983(9) 0.57342(6) 0.0758(5) Uani 1 1 d .
O11 O 0.10382(4) 0.60496(9) 0.45551(6) 0.0752(6) Uani 1 1 d .
N1 N 0.32067(4) 0.49011(9) 0.17346(7) 0.0659(6) Uani 1 1 d .
N2 N 0.30230(5) 0.51595(10) 0.09111(7) 0.0743(6) Uani 1 1 d .
N3 N 0.36037(4) 0.46418(11) 0.11464(7) 0.0692(6) Uani 1 1 d .
N4 N 0.38024(4) 0.44115(10) 0.19825(7) 0.0685(6) Uani 1 1 d .
N5 N 0.16865(4) 0.04350(10) -0.01845(7) 0.0662(6) Uani 1 1 d .
N6 N 0.20003(4) 0.07320(9) 0.06847(7) 0.0575(6) Uani 1 1 d .
N7 N 0.25935(5) 0.02221(10) 0.09311(8) 0.0704(6) Uani 1 1 d .
N8 N 0.29711(4) 0.08260(10) 0.17932(7) 0.0687(6) Uani 1 1 d .
N9 N 0.23892(4) 0.13241(10) 0.15597(7) 0.0575(6) Uani 1 1 d .
N10 N 0.33305(4) 0.15868(10) 0.24408(7) 0.0605(6) Uani 1 1 d .
N11 N 0.37984(4) 0.36579(10) 0.25767(7) 0.0636(6) Uani 1 1 d .
N12 N 0.32251(4) 0.41705(9) 0.23733(7) 0.0618(6) Uani 1 1 d .
N13 N 0.36393(4) 0.26847(10) 0.27411(7) 0.0625(6) Uani 1 1 d .
N14 N 0.30657(4) 0.32031(9) 0.25275(7) 0.0555(5) Uani 1 1 d .
N15 N 0.27467(4) 0.21166(9) 0.21974(7) 0.0531(6) Uani 1 1 d .
N16 N 0.22709(4) -0.00863(10) 0.00509(7) 0.0690(6) Uani 1 1 d .
N18 N -0.09770(5) 0.28334(11) 0.44953(7) 0.0748(7) Uani 1 1 d .
N17 N 0.12722(4) 0.68068(11) 0.64401(7) 0.0750(7) Uani 1 1 d .
N32 N 0.14407(4) 0.43163(9) 0.49378(6) 0.0536(6) Uani 1 1 d .
N31 N 0.10514(4) 0.34359(9) 0.45560(6) 0.0529(5) Uani 1 1 d .
N30 N 0.07370(4) 0.23288(9) 0.50732(7) 0.0612(6) Uani 1 1 d .
N29 N 0.13701(4) 0.63726(9) 0.54579(7) 0.0605(6) Uani 1 1 d .
N28 N 0.16725(4) 0.39116(10) 0.58392(7) 0.0627(6) Uani 1 1 d .
N27 N 0.15582(5) 0.54424(10) 0.52992(7) 0.0626(6) Uani 1 1 d .
N26 N 0.13150(4) 0.29873(9) 0.54500(7) 0.0602(6) Uani 1 1 d .
N25 N -0.04746(4) 0.23961(11) 0.45854(7) 0.0717(6) Uani 1 1 d .
N24 N -0.07701(4) 0.27835(11) 0.36546(7) 0.0698(6) Uani 1 1 d .
N23 N 0.18078(4) 0.50426(10) 0.62066(7) 0.0609(6) Uani 1 1 d .
N22 N 0.04610(4) 0.28307(9) 0.41835(7) 0.0593(6) Uani 1 1 d .
N21 N 0.16545(4) 0.59963(11) 0.63887(7) 0.0660(6) Uani 1 1 d .
N20 N 0.01458(4) 0.22080(11) 0.48041(7) 0.0730(7) Uani 1 1 d .
N19 N -0.01346(4) 0.26478(10) 0.38969(7) 0.0642(6) Uani 1 1 d .
C48 C 0.13902(5) 0.31754(12) 0.50824(9) 0.0582(7) Uani 1 1 d .
H48A H 0.1520 0.2816 0.5037 0.070 Uiso 1 1 calc R
C47 C 0.19487(6) 0.43632(14) 0.62831(9) 0.0692(8) Uani 1 1 d .
H47A H 0.2018 0.4188 0.6625 0.083 Uiso 1 1 calc R
H47B H 0.2182 0.4372 0.6319 0.083 Uiso 1 1 calc R
C46 C 0.18362(6) 0.55285(12) 0.58861(8) 0.0607(7) Uani 1 1 d .
H46A H 0.2101 0.5556 0.6011 0.073 Uiso 1 1 calc R
C45 C 0.15009(5) 0.33839(13) 0.59058(10) 0.0633(8) Uani 1 1 d .
C44 C 0.16468(5) 0.38156(12) 0.53566(9) 0.0634(7) Uani 1 1 d .
H44A H 0.1904 0.3740 0.5463 0.076 Uiso 1 1 calc R
C43 C 0.15930(6) 0.49810(12) 0.49797(8) 0.0646(7) Uani 1 1 d .
H43A H 0.1864 0.4940 0.5146 0.078 Uiso 1 1 calc R
H43B H 0.1456 0.5164 0.4611 0.078 Uiso 1 1 calc R
C42 C -0.08024(6) 0.23456(14) 0.39994(9) 0.0726(8) Uani 1 1 d .
H42A H -0.0850 0.1877 0.3872 0.087 Uiso 1 1 calc R
C41 C 0.16471(6) 0.64820(15) 0.67244(9) 0.0791(9) Uani 1 1 d .
H41A H 0.1842 0.6824 0.6843 0.095 Uiso 1 1 calc R
H41B H 0.1715 0.6259 0.7052 0.095 Uiso 1 1 calc R
C40 C 0.10977(5) 0.40859(12) 0.44651(8) 0.0520(7) Uani 1 1 d .
C39 C 0.05039(6) 0.22394(12) 0.44822(9) 0.0668(7) Uani 1 1 d .
H39A H 0.0590 0.1851 0.4390 0.080 Uiso 1 1 calc R
C38 C 0.12935(6) 0.59475(13) 0.50478(9) 0.0621(7) Uani 1 1 d .
C37 C 0.00917(6) 0.21313(13) 0.42976(9) 0.0711(8) Uani 1 1 d .
H37A H -0.0008 0.1682 0.4138 0.085 Uiso 1 1 calc R
C36 C 0.05294(6) 0.22860(12) 0.52580(10) 0.0647(7) Uani 1 1 d .
C35 C 0.11528(6) 0.23443(12) 0.54327(9) 0.0710(8) Uani 1 1 d .
H35A H 0.1242 0.2001 0.5314 0.085 Uiso 1 1 calc R
H35B H 0.1251 0.2230 0.5803 0.085 Uiso 1 1 calc R
C34 C 0.17136(5) 0.61922(13) 0.59965(9) 0.0641(8) Uani 1 1 d .
H34A H 0.1915 0.6539 0.6150 0.077 Uiso 1 1 calc R
C33 C -0.05990(6) 0.26399(15) 0.48665(10) 0.0792(9) Uani 1 1 d .
C32 C 0.00878(6) 0.30333(14) 0.38258(9) 0.0688(8) Uani 1 1 d .
C31 C 0.17399(6) 0.53436(17) 0.65332(10) 0.0766(9) Uani 1 1 d .
C30 C -0.05575(5) 0.25876(14) 0.34662(9) 0.0743(8) Uani 1 1 d .
H30A H -0.0639 0.2868 0.3155 0.089 Uiso 1 1 calc R
H30B H -0.0621 0.2124 0.3339 0.089 Uiso 1 1 calc R
C29 C 0.07401(5) 0.30242(12) 0.41101(9) 0.0650(7) Uani 1 1 d .
H29A H 0.0608 0.3271 0.3767 0.078 Uiso 1 1 calc R
H29B H 0.0850 0.2621 0.4081 0.078 Uiso 1 1 calc R
C28 C -0.11472(6) 0.26405(14) 0.39319(9) 0.0740(8) Uani 1 1 d .
H28A H -0.1354 0.2307 0.3784 0.089 Uiso 1 1 calc R
C27 C -0.10687(6) 0.32324(14) 0.33659(10) 0.0736(9) Uani 1 1 d .
C26 C 0.12104(5) 0.70317(14) 0.53352(9) 0.0719(8) Uani 1 1 d .
H26A H 0.1051 0.7103 0.4940 0.086 Uiso 1 1 calc R
H26B H 0.1421 0.7355 0.5514 0.086 Uiso 1 1 calc R
C25 C -0.01429(6) 0.19512(14) 0.48465(10) 0.0809(9) Uani 1 1 d .
H25A H -0.0230 0.1511 0.4674 0.097 Uiso 1 1 calc R
H25B H -0.0024 0.1898 0.5233 0.097 Uiso 1 1 calc R
C24 C 0.29924(5) 0.15374(12) 0.24153(9) 0.0580(7) Uani 1 1 d .
H24A H 0.3065 0.1403 0.2772 0.070 Uiso 1 1 calc R
C23 C 0.23868(5) 0.19790(13) 0.17216(8) 0.0571(7) Uani 1 1 d .
C22 C 0.34833(5) 0.31785(12) 0.28901(8) 0.0546(7) Uani 1 1 d .
H22A H 0.3594 0.3135 0.3277 0.065 Uiso 1 1 calc R
C21 C 0.28217(5) 0.27064(12) 0.25190(8) 0.0581(7) Uani 1 1 d .
H21A H 0.2945 0.2569 0.2895 0.070 Uiso 1 1 calc R
H21B H 0.2576 0.2916 0.2372 0.070 Uiso 1 1 calc R
C20 C 0.27459(5) 0.09804(12) 0.19678(9) 0.0600(7) Uani 1 1 d .
H20A H 0.2707 0.0585 0.2116 0.072 Uiso 1 1 calc R
C19 C 0.36702(5) 0.19767(13) 0.28623(10) 0.0678(8) Uani 1 1 d .
H19A H 0.3717 0.1922 0.3209 0.081 Uiso 1 1 calc R
H19B H 0.3893 0.1796 0.2911 0.081 Uiso 1 1 calc R
C18 C 0.38318(6) 0.29721(14) 0.25740(9) 0.0659(8) Uani 1 1 d .
C17 C 0.35946(5) 0.38512(13) 0.27810(9) 0.0651(8) Uani 1 1 d .
H17A H 0.3759 0.4123 0.3117 0.078 Uiso 1 1 calc R
C16 C 0.33127(6) 0.11710(13) 0.20871(10) 0.0692(8) Uani 1 1 d .
C15 C 0.22003(6) 0.01213(13) 0.07259(9) 0.0650(8) Uani 1 1 d .
H15A H 0.2187 -0.0232 0.0933 0.078 Uiso 1 1 calc R
C14 C 0.28911(6) 0.50590(12) 0.12021(9) 0.0680(7) Uani 1 1 d .
C13 C 0.35684(6) 0.50054(13) 0.18310(9) 0.0708(8) Uani 1 1 d .
H13A H 0.3719 0.5375 0.2091 0.085 Uiso 1 1 calc R
C12 C 0.40251(5) 0.41096(13) 0.25274(9) 0.0674(8) Uani 1 1 d .
H12A H 0.4244 0.3867 0.2603 0.081 Uiso 1 1 calc R
H12B H 0.4126 0.4464 0.2801 0.081 Uiso 1 1 calc R
C11 C 0.19817(6) -0.00827(12) 0.01236(9) 0.0660(7) Uani 1 1 d .
H11A H 0.1864 -0.0529 0.0050 0.079 Uiso 1 1 calc R
C10 C 0.20311(5) 0.09705(12) 0.11489(9) 0.0620(7) Uani 1 1 d .
H10A H 0.2010 0.0589 0.1323 0.074 Uiso 1 1 calc R
H10B H 0.1815 0.1270 0.1014 0.074 Uiso 1 1 calc R
C9 C 0.34389(6) 0.51707(13) 0.12571(9) 0.0740(8) Uani 1 1 d .
H9A H 0.3534 0.5614 0.1252 0.089 Uiso 1 1 calc R
C8 C 0.16826(6) 0.08575(13) 0.01526(9) 0.0615(7) Uani 1 1 d .
C7 C 0.22241(6) -0.04801(14) -0.03763(9) 0.0798(8) Uani 1 1 d .
H7A H 0.2115 -0.0915 -0.0399 0.096 Uiso 1 1 calc R
H7B H 0.2477 -0.0558 -0.0277 0.096 Uiso 1 1 calc R
C6 C 0.31800(6) 0.48520(12) 0.21714(9) 0.0716(8) Uani 1 1 d .
H6A H 0.2930 0.5024 0.2038 0.086 Uiso 1 1 calc R
H6B H 0.3378 0.5135 0.2476 0.086 Uiso 1 1 calc R
C5 C 0.29244(6) 0.37981(12) 0.22543(8) 0.0550(7) Uani 1 1 d .
C4 C 0.38391(6) 0.42228(14) 0.15988(10) 0.0700(8) Uani 1 1 d .
C3 C 0.29171(6) 0.01956(14) 0.15131(10) 0.0803(9) Uani 1 1 d .
H3A H 0.3151 0.0094 0.1563 0.096 Uiso 1 1 calc R
H3B H 0.2875 -0.0166 0.1680 0.096 Uiso 1 1 calc R
C2 C 0.13329(6) 0.03002(15) -0.07463(9) 0.0763(9) Uani 1 1 d .
H2A H 0.1242 -0.0151 -0.0763 0.092 Uiso 1 1 calc R
H2B H 0.1133 0.0616 -0.0839 0.092 Uiso 1 1 calc R
C1 C 0.26292(6) 0.00408(13) 0.05388(10) 0.0720(8) Uani 1 1 d .
N34 N -0.04699(3) 0.46538(7) -0.19229(5) 0.0807(7) Uani 1 1 d GD
C55 C -0.05248(4) 0.39928(8) -0.21066(6) 0.0821(9) Uani 1 1 d GD
H55A H -0.0769 0.3796 -0.2306 0.099 Uiso 1 1 calc R
C59 C -0.02148(6) 0.36260(8) -0.19926(8) 0.0944(10) Uani 1 1 d GD
H59A H -0.0252 0.3184 -0.2116 0.113 Uiso 1 1 calc R
C58 C 0.01501(5) 0.39202(10) -0.16949(9) 0.1121(11) Uani 1 1 d GD
C57 C 0.02050(3) 0.45812(11) -0.15112(8) 0.1323(12) Uani 1 1 d GD
H57A H 0.0449 0.4778 -0.1312 0.159 Uiso 1 1 calc R
C56 C -0.01050(4) 0.49480(8) -0.16252(6) 0.1146(11) Uani 1 1 d GD
H56A H -0.0068 0.5390 -0.1502 0.138 Uiso 1 1 calc R
C54 C -0.08026(7) 0.50318(14) -0.20398(11) 0.0972(10) Uani 1 1 d D
H54A H -0.1035 0.4934 -0.2412 0.117 Uiso 1 1 calc R
H54B H -0.0753 0.5512 -0.2013 0.117 Uiso 1 1 calc R
C53 C -0.08609(8) 0.48329(16) -0.16367(10) 0.1036(10) Uani 1 1 d D
H53A H -0.1112 0.4996 -0.1766 0.124 Uiso 1 1 calc R
H53B H -0.0864 0.4345 -0.1621 0.124 Uiso 1 1 calc R
C52 C -0.05585(9) 0.5096(2) -0.10757(12) 0.1473(14) Uani 1 1 d D
H52A H -0.0510 0.5561 -0.1114 0.177 Uiso 1 1 calc R
H52B H -0.0322 0.4847 -0.0923 0.177 Uiso 1 1 calc R
C49 C -0.06245(9) 0.4521(3) 0.00272(15) 0.204(2) Uani 1 1 d D
H49A H -0.0633 0.4074 0.0136 0.307 Uiso 1 1 calc R
H49B H -0.0853 0.4764 -0.0092 0.307 Uiso 1 1 calc R
H49C H -0.0399 0.4751 0.0335 0.307 Uiso 1 1 calc R
C51 C -0.06195(10) 0.5085(3) -0.06529(17) 0.205(2) Uani 1 1 d D
H51A H -0.0424 0.5372 -0.0348 0.246 Uiso 1 1 calc R
H51B H -0.0870 0.5287 -0.0818 0.246 Uiso 1 1 calc R
C50 C -0.06068(10) 0.4484(2) -0.04442(17) 0.2032(17) Uani 1 1 d D
H50A H -0.0369 0.4256 -0.0314 0.244 Uiso 1 1 calc R
H50B H -0.0822 0.4212 -0.0738 0.244 Uiso 1 1 calc R
C63 C 0.04698(3) 0.35698(13) -0.15894(6) 0.1463(15) Uani 1 1 d GD
C62 C 0.07262(5) 0.39146(14) -0.16248(7) 0.196(2) Uani 1 1 d GD
H62A H 0.0676 0.4360 -0.1745 0.235 Uiso 1 1 calc R
C61 C 0.10572(5) 0.35942(17) -0.14806(8) 0.237(3) Uani 1 1 d GD
H61A H 0.1229 0.3825 -0.1504 0.285 Uiso 1 1 calc R
N33 N 0.11318(5) 0.29290(17) -0.13011(9) 0.2296(16) Uani 1 1 d GD
C64 C 0.08754(7) 0.25842(13) -0.12657(10) 0.266(2) Uani 1 1 d GD
H64A H 0.0925 0.2139 -0.1146 0.319 Uiso 1 1 calc R
C60 C 0.05444(5) 0.29046(13) -0.14099(8) 0.1993(18) Uani 1 1 d GD
H60A H 0.0373 0.2674 -0.1386 0.239 Uiso 1 1 calc R
C66 C 0.28019(11) 0.3106(3) 0.11733(16) 0.1946(19) Uani 1 1 d DU
H66A H 0.3028 0.3253 0.1221 0.292 Uiso 1 1 calc R
H66B H 0.2836 0.2646 0.1292 0.292 Uiso 1 1 calc R
H66C H 0.2766 0.3385 0.1389 0.292 Uiso 1 1 calc R
C69 C 0.18812(13) 0.3157(3) -0.0370(2) 0.257(3) Uani 1 1 d DU
H69A H 0.1691 0.3514 -0.0514 0.309 Uiso 1 1 calc R
H69B H 0.2069 0.3265 -0.0424 0.309 Uiso 1 1 calc R
C67 C 0.24605(19) 0.3158(5) 0.0589(3) 0.342(4) Uani 1 1 d DU
H67A H 0.2442 0.3638 0.0521 0.410 Uiso 1 1 calc R
H67B H 0.2553 0.2968 0.0404 0.410 Uiso 1 1 calc R
C71 C 0.14750(9) 0.2611(3) -0.11826(17) 0.325(3) Uani 1 1 d D
H71A H 0.1602 0.2904 -0.1274 0.390 Uiso 1 1 calc R
H71B H 0.1413 0.2185 -0.1374 0.390 Uiso 1 1 calc R
C70 C 0.17125(18) 0.2517(3) -0.0574(2) 0.297(4) Uani 1 1 d DU
H70A H 0.1551 0.2398 -0.0475 0.357 Uiso 1 1 calc R
H70B H 0.1909 0.2172 -0.0439 0.357 Uiso 1 1 calc R
C68 C 0.2078(2) 0.2961(5) 0.0254(3) 0.391(4) Uani 1 1 d DU
H68A H 0.1944 0.3185 0.0367 0.470 Uiso 1 1 calc R
H68B H 0.2061 0.2479 0.0284 0.470 Uiso 1 1 calc R

loop_
_atom_site_aniso_label
_atom_site_aniso_U_11
_atom_site_aniso_U_22
_atom_site_aniso_U_33
_atom_site_aniso_U_23
_atom_site_aniso_U_13
_atom_site_aniso_U_12
O1 0.0800(7) 0.0985(13) 0.1005(8) 0.0262(8) 0.0696(6) 0.0317(9)
O2 0.0595(7) 0.1292(15) 0.0782(8) -0.0064(9) 0.0466(6) 0.0136(9)
O3 0.0750(7) 0.0974(13) 0.1314(10) 0.0080(9) 0.0781(6) 0.0121(9)
O4 0.0629(7) 0.0731(11) 0.0659(8) 0.0082(7) 0.0401(6) 0.0141(8)
O5 0.0673(6) 0.1100(14) 0.1243(10) -0.0347(9) 0.0714(6) -0.0104(9)
O6 0.0525(7) 0.0911(12) 0.0749(9) -0.0032(8) 0.0367(6) 0.0088(8)
O7 0.0737(6) 0.0940(13) 0.1094(9) -0.0181(8) 0.0721(6) -0.0122(8)
O8 0.0462(7) 0.0727(11) 0.0624(8) 0.0014(8) 0.0255(6) 0.0096(8)
O9 0.0635(8) 0.1476(17) 0.0623(9) -0.0039(10) 0.0367(6) -0.0089(10)
O10 0.0790(7) 0.1610(17) 0.0677(8) 0.0407(9) 0.0546(6) 0.0274(10)
O16 0.0581(6) 0.1067(13) 0.0526(7) 0.0218(8) 0.0348(5) -0.0027(8)
O15 0.0537(7) 0.0780(11) 0.0421(7) 0.0170(7) 0.0236(5) 0.0093(8)
O14 0.0704(7) 0.1133(14) 0.0734(8) -0.0052(8) 0.0532(6) -0.0103(9)
O13 0.0771(7) 0.0896(12) 0.0777(8) -0.0092(8) 0.0565(6) -0.0103(8)
O12 0.0762(7) 0.0878(12) 0.0784(8) 0.0191(8) 0.0559(6) 0.0096(8)
O11 0.0867(8) 0.0856(12) 0.0439(7) 0.0062(8) 0.0365(6) -0.0025(9)
N1 0.0774(8) 0.0634(13) 0.0798(9) -0.0033(9) 0.0605(7) 0.0011(9)
N2 0.0838(9) 0.0831(15) 0.0763(10) 0.0150(9) 0.0600(7) 0.0152(10)
N3 0.0569(8) 0.0930(15) 0.0644(9) -0.0117(10) 0.0413(7) -0.0107(10)
N4 0.0652(8) 0.0843(15) 0.0695(9) -0.0106(9) 0.0488(7) -0.0121(10)
N5 0.0557(8) 0.0843(14) 0.0633(9) -0.0106(9) 0.0397(7) -0.0075(10)
N6 0.0512(7) 0.0646(13) 0.0598(9) -0.0088(8) 0.0365(6) -0.0001(9)
N7 0.0593(8) 0.0707(14) 0.0828(11) -0.0131(10) 0.0453(7) -0.0006(9)
N8 0.0499(7) 0.0724(14) 0.0853(10) -0.0194(10) 0.0433(7) -0.0038(9)
N9 0.0423(7) 0.0701(13) 0.0556(9) -0.0029(9) 0.0287(6) -0.0019(9)
N10 0.0421(7) 0.0729(13) 0.0676(9) -0.0082(9) 0.0351(6) -0.0042(9)
N11 0.0577(7) 0.0725(13) 0.0774(9) -0.0108(9) 0.0505(6) -0.0109(9)
N12 0.0650(8) 0.0571(12) 0.0750(9) -0.0047(9) 0.0497(7) -0.0053(9)
N13 0.0558(7) 0.0651(13) 0.0789(9) 0.0037(9) 0.0484(6) 0.0014(9)
N14 0.0468(7) 0.0644(13) 0.0606(9) 0.0003(8) 0.0363(6) -0.0010(9)
N15 0.0362(7) 0.0564(12) 0.0528(9) 0.0028(8) 0.0213(6) 0.0040(8)
N16 0.0673(8) 0.0765(14) 0.0769(10) -0.0043(9) 0.0519(7) 0.0018(10)
N18 0.0589(8) 0.1020(16) 0.0745(10) -0.0165(10) 0.0472(7) -0.0136(10)
N17 0.0559(8) 0.1129(17) 0.0659(10) -0.0086(10) 0.0430(7) -0.0115(11)
N32 0.0519(8) 0.0588(12) 0.0425(8) 0.0129(8) 0.0260(6) 0.0025(9)
N31 0.0485(7) 0.0591(12) 0.0557(8) 0.0051(8) 0.0350(6) 0.0030(8)
N30 0.0579(7) 0.0598(12) 0.0789(9) 0.0035(9) 0.0493(6) 0.0013(9)
N29 0.0577(8) 0.0622(13) 0.0584(9) 0.0055(9) 0.0350(7) -0.0004(9)
N28 0.0438(7) 0.0888(14) 0.0510(9) 0.0116(9) 0.0277(6) -0.0117(9)
N27 0.0664(9) 0.0676(13) 0.0496(9) 0.0093(9) 0.0345(7) 0.0026(10)
N26 0.0580(8) 0.0566(12) 0.0656(10) 0.0073(9) 0.0386(7) -0.0054(9)
N25 0.0580(8) 0.0929(15) 0.0764(10) -0.0089(10) 0.0481(7) -0.0154(10)
N24 0.0617(7) 0.0983(16) 0.0650(9) -0.0153(10) 0.0473(6) -0.0175(10)
N23 0.0483(7) 0.0792(14) 0.0522(9) 0.0096(9) 0.0302(6) -0.0010(9)
N22 0.0497(7) 0.0628(13) 0.0736(9) -0.0036(9) 0.0427(6) -0.0055(9)
N21 0.0591(8) 0.0936(15) 0.0531(9) -0.0030(9) 0.0389(6) 0.0002(10)
N20 0.0549(8) 0.0946(16) 0.0781(10) -0.0028(10) 0.0460(7) -0.0093(10)
N19 0.0632(8) 0.0738(13) 0.0659(9) -0.0089(9) 0.0455(7) -0.0122(10)
C48 0.0495(9) 0.0617(15) 0.0690(12) 0.0160(11) 0.0400(8) 0.0137(11)
C47 0.0443(9) 0.115(2) 0.0410(11) 0.0124(12) 0.0234(8) -0.0081(13)
C46 0.0501(9) 0.0817(18) 0.0460(11) -0.0028(11) 0.0283(8) -0.0147(12)
C45 0.0359(9) 0.0858(18) 0.0591(12) 0.0232(13) 0.0256(8) 0.0137(12)
C44 0.0484(9) 0.0796(18) 0.0690(12) 0.0114(12) 0.0401(8) 0.0020(12)
C43 0.0722(10) 0.0823(18) 0.0492(10) -0.0085(11) 0.0428(8) -0.0165(13)
C42 0.0659(10) 0.0874(19) 0.0760(13) -0.0224(12) 0.0502(9) -0.0261(13)
C41 0.0439(10) 0.138(2) 0.0471(12) -0.0110(14) 0.0248(9) -0.0062(14)
C40 0.0468(8) 0.0691(16) 0.0507(10) -0.0041(10) 0.0358(7) 0.0003(11)
C39 0.0735(10) 0.0502(15) 0.0984(13) -0.0094(11) 0.0646(9) -0.0057(11)
C38 0.0754(10) 0.0688(17) 0.0501(11) -0.0083(11) 0.0433(8) -0.0213(12)
C37 0.0775(10) 0.0642(17) 0.0931(13) -0.0169(12) 0.0640(9) -0.0108(12)
C36 0.0672(10) 0.0649(16) 0.0796(12) 0.0095(12) 0.0547(9) 0.0029(12)
C35 0.0732(10) 0.0693(17) 0.0852(13) 0.0251(12) 0.0569(9) 0.0243(12)
C34 0.0512(9) 0.0856(18) 0.0638(12) -0.0051(12) 0.0401(8) -0.0131(12)
C33 0.0711(11) 0.100(2) 0.0780(14) -0.0100(14) 0.0526(10) -0.0191(14)
C32 0.0767(11) 0.0810(19) 0.0645(12) -0.0157(12) 0.0520(9) -0.0154(13)
C31 0.0384(9) 0.139(3) 0.0532(12) 0.0084(15) 0.0293(8) 0.0052(14)
C30 0.0655(10) 0.099(2) 0.0725(12) -0.0303(12) 0.0502(9) -0.0220(13)
C29 0.0718(10) 0.0712(17) 0.0712(11) -0.0177(11) 0.0542(8) -0.0165(12)
C28 0.0567(10) 0.099(2) 0.0707(13) -0.0198(13) 0.0421(9) -0.0262(13)
C27 0.0488(11) 0.102(2) 0.0631(13) -0.0263(14) 0.0316(10) -0.0254(13)
C26 0.0659(10) 0.103(2) 0.0632(11) -0.0084(12) 0.0486(8) -0.0133(13)
C25 0.0698(10) 0.100(2) 0.0909(13) 0.0088(13) 0.0594(9) -0.0028(14)
C24 0.0463(9) 0.0783(17) 0.0488(11) 0.0088(11) 0.0296(8) -0.0015(11)
C23 0.0537(9) 0.0649(16) 0.0622(11) -0.0011(11) 0.0410(8) -0.0019(11)
C22 0.0448(9) 0.0702(16) 0.0514(10) -0.0049(10) 0.0316(7) 0.0011(11)
C21 0.0517(8) 0.0749(17) 0.0641(10) -0.0117(11) 0.0443(7) -0.0070(11)
C20 0.0479(9) 0.0686(16) 0.0629(12) 0.0078(11) 0.0346(8) 0.0093(11)
C19 0.0349(9) 0.0901(19) 0.0723(13) -0.0061(13) 0.0309(8) 0.0002(12)
C18 0.0458(9) 0.0827(19) 0.0693(12) -0.0204(13) 0.0362(9) -0.0156(12)
C17 0.0632(10) 0.0791(18) 0.0627(11) -0.0065(12) 0.0442(8) -0.0057(12)
C16 0.0497(10) 0.0785(18) 0.0802(13) 0.0031(13) 0.0412(9) 0.0107(12)
C15 0.0589(10) 0.0717(17) 0.0670(12) -0.0081(11) 0.0408(9) -0.0114(12)
C14 0.0982(11) 0.0467(15) 0.0869(13) 0.0139(11) 0.0715(9) 0.0196(12)
C13 0.0826(11) 0.0574(16) 0.0809(13) -0.0246(12) 0.0554(10) -0.0272(12)
C12 0.0531(10) 0.0790(18) 0.0720(13) -0.0139(12) 0.0403(9) -0.0182(12)
C11 0.0763(11) 0.0563(16) 0.0790(12) -0.0062(11) 0.0554(9) -0.0058(12)
C10 0.0513(9) 0.0670(16) 0.0738(12) -0.0051(11) 0.0423(8) -0.0009(11)
C9 0.0865(11) 0.0714(18) 0.0854(13) -0.0090(12) 0.0642(9) -0.0103(13)
C8 0.0521(9) 0.0735(17) 0.0664(12) -0.0090(12) 0.0409(8) -0.0139(12)
C7 0.0957(12) 0.0829(19) 0.0856(13) 0.0050(13) 0.0690(10) 0.0145(14)
C6 0.0918(11) 0.0701(18) 0.0786(12) -0.0041(12) 0.0658(9) -0.0032(13)
C5 0.0625(9) 0.0644(16) 0.0465(10) -0.0107(10) 0.0382(8) -0.0020(12)
C4 0.0486(10) 0.100(2) 0.0608(13) -0.0210(13) 0.0341(9) -0.0218(13)
C3 0.0504(11) 0.087(2) 0.0879(15) -0.0216(14) 0.0361(10) 0.0007(13)
C2 0.0586(10) 0.115(2) 0.0580(12) -0.0173(13) 0.0378(9) -0.0205(14)
C1 0.0779(11) 0.0595(16) 0.0980(14) 0.0025(12) 0.0645(10) 0.0082(13)
N34 0.1023(10) 0.0828(15) 0.0704(10) -0.0254(10) 0.0608(8) -0.0340(11)
C55 0.0847(12) 0.095(2) 0.0809(13) -0.0304(13) 0.0588(10) -0.0301(14)
C59 0.0743(11) 0.141(3) 0.0861(13) -0.0515(15) 0.0593(9) -0.0360(15)
C58 0.0701(10) 0.206(3) 0.0863(13) -0.0774(16) 0.0616(9) -0.0732(16)
C57 0.1371(14) 0.191(3) 0.1154(16) -0.0781(18) 0.1019(12) -0.095(2)
C56 0.1453(16) 0.125(2) 0.0884(15) -0.0465(15) 0.0804(13) -0.0890(18)
C54 0.1203(15) 0.0717(19) 0.1098(17) -0.0156(14) 0.0772(13) -0.0034(16)
C53 0.1353(15) 0.104(2) 0.0980(15) -0.0198(15) 0.0860(12) -0.0035(17)
C52 0.1829(18) 0.192(4) 0.1223(17) 0.041(2) 0.1224(14) 0.062(2)
C49 0.1445(19) 0.350(7) 0.170(2) 0.013(3) 0.1233(16) -0.023(3)
C51 0.177(2) 0.263(6) 0.233(3) 0.077(3) 0.156(2) 0.088(3)
C50 0.2285(18) 0.184(4) 0.332(3) 0.061(3) 0.2408(18) 0.000(3)
C63 0.0647(12) 0.305(4) 0.0815(14) -0.113(2) 0.0518(10) -0.063(2)
C62 0.0693(12) 0.472(7) 0.0658(14) -0.082(3) 0.0515(10) -0.053(3)
C61 0.0803(15) 0.586(10) 0.0511(15) -0.082(3) 0.0440(12) -0.019(4)
N33 0.0766(12) 0.411(4) 0.2060(18) -0.231(2) 0.0911(12) -0.078(2)
C64 0.1236(19) 0.297(4) 0.382(4) -0.268(3) 0.161(2) -0.102(3)
C60 0.0836(14) 0.259(4) 0.257(3) -0.189(3) 0.1080(15) -0.056(2)
C66 0.188(2) 0.248(4) 0.167(3) -0.012(3) 0.1212(19) 0.067(3)
C69 0.136(3) 0.246(5) 0.301(5) -0.036(4) 0.095(3) 0.047(3)
C67 0.370(5) 0.400(7) 0.265(5) -0.071(5) 0.205(4) -0.027(5)
C71 0.0693(18) 0.630(9) 0.236(3) -0.253(4) 0.0764(19) -0.029(4)
C70 0.241(4) 0.249(5) 0.371(5) 0.056(5) 0.178(3) 0.052(4)
C68 0.401(5) 0.481(8) 0.415(5) 0.010(6) 0.316(4) 0.038(6)

loop_
_atom_type_symbol
_atom_type_description
_atom_type_scat_dispersion_real
_atom_type_scat_dispersion_imag
_atom_type_scat_source
C C 0.0033 0.0016 'International Tables Vol C Tables 4.2.6.8 and 6.1.1.4'
H H 0.0000 0.0000 'International Tables Vol C Tables 4.2.6.8 and 6.1.1.4'
N N 0.0061 0.0033 'International Tables Vol C Tables 4.2.6.8 and 6.1.1.4'
O O 0.0106 0.0060 'International Tables Vol C Tables 4.2.6.8 and 6.1.1.4'
Cl Cl 0.1484 0.1585 'International Tables Vol C Tables 4.2.6.8 and 6.1.1.4'

loop_
_geom_angle_atom_site_label_1
_geom_angle_atom_site_label_2
_geom_angle_atom_site_label_3
_geom_angle
_geom_angle_site_symmetry_1
_geom_angle_site_symmetry_3
C14 N1 C6 122.0(2) . .
C14 N1 C13 111.8(2) . .
C6 N1 C13 123.47(17) . .
C14 N2 C9 112.78(19) . .
C14 N2 C7 119.92(19) . 7
C9 N2 C7 122.9(2) . 7
C4 N3 C9 111.4(2) . .
C4 N3 C2 119.7(2) . 7
C9 N3 C2 123.5(2) . 7
C4 N4 C13 113.5(2) . .
C4 N4 C12 123.1(2) . .
C13 N4 C12 122.7(2) . .
C8 N5 C11 111.81(18) . .
C8 N5 C2 120.98(19) . .
C11 N5 C2 120.2(2) . .
C8 N6 C10 122.18(19) . .
C8 N6 C15 111.39(19) . .
C10 N6 C15 120.98(18) . .
C1 N7 C3 121.9(2) . .
C1 N7 C15 110.62(18) . .
C3 N7 C15 121.4(2) . .
C16 N8 C20 112.4(2) . .
C16 N8 C3 121.9(2) . .
C20 N8 C3 121.2(2) . .
C23 N9 C20 112.15(16) . .
C23 N9 C10 121.12(17) . .
C20 N9 C10 122.61(19) . .
C16 N10 C19 124.3(2) . .
C16 N10 C24 112.87(18) . .
C19 N10 C24 122.2(2) . .
C18 N11 C12 122.5(2) . .
C18 N11 C17 111.5(2) . .
C12 N11 C17 124.0(2) . .
C5 N12 C17 112.23(19) . .
C5 N12 C6 123.06(17) . .
C17 N12 C6 124.15(18) . .
C18 N13 C22 112.4(2) . .
C18 N13 C19 121.7(2) . .
C22 N13 C19 124.6(2) . .
C5 N14 C22 112.34(18) . .
C5 N14 C21 122.32(16) . .
C22 N14 C21 124.54(17) . .
C23 N15 C24 112.26(18) . .
C23 N15 C21 121.52(18) . .
C24 N15 C21 123.44(15) . .
C1 N16 C11 110.7(2) . .
C1 N16 C7 121.3(2) . .
C11 N16 C7 121.62(18) . .
C33 N18 C26 121.4(2) . 5_566
C33 N18 C28 112.1(2) . .
C26 N18 C28 122.54(16) 5_566 .
C27 N17 C28 112.0(2) 5_566 5_566
C27 N17 C41 121.7(2) 5_566 .
C28 N17 C41 123.1(2) 5_566 .
C40 N32 C44 113.07(18) . .
C40 N32 C43 122.69(17) . .
C44 N32 C43 123.93(15) . .
C40 N31 C29 120.81(16) . .
C40 N31 C48 112.76(15) . .
C29 N31 C48 124.59(18) . .
C36 N30 C35 123.37(19) . .
C36 N30 C39 113.51(17) . .
C35 N30 C39 122.3(2) . .
C38 N29 C26 121.43(18) . .
C38 N29 C34 113.12(19) . .
C26 N29 C34 121.90(19) . .
C45 N28 C47 122.7(2) . .
C45 N28 C44 111.4(2) . .
C47 N28 C44 122.80(19) . .
C38 N27 C43 120.26(18) . .
C38 N27 C46 112.7(2) . .
C43 N27 C46 125.53(18) . .
C45 N26 C48 113.1(2) . .
C45 N26 C35 120.6(2) . .
C48 N26 C35 124.1(2) . .
C33 N25 C25 121.7(2) . .
C33 N25 C42 109.70(18) . .
C25 N25 C42 121.5(2) . .
C27 N24 C30 121.3(2) . .
C27 N24 C42 111.8(2) . .
C30 N24 C42 122.1(2) . .
C31 N23 C47 124.1(2) . .
C31 N23 C46 112.2(2) . .
C47 N23 C46 121.3(2) . .
C32 N22 C39 111.89(19) . .
C32 N22 C29 121.2(2) . .
C39 N22 C29 122.89(17) . .
C31 N21 C41 122.1(2) . .
C31 N21 C34 112.1(2) . .
C41 N21 C34 122.1(2) . .
C36 N20 C37 112.5(2) . .
C36 N20 C25 122.3(2) . .
C37 N20 C25 120.59(18) . .
C32 N19 C37 111.11(18) . .
C32 N19 C30 122.08(19) . .
C37 N19 C30 122.04(19) . .
N26 C48 N31 113.62(17) . .
N26 C48 C44 103.41(19) . .
N31 C48 C44 102.09(17) . .
N23 C47 N28 113.80(16) . .
N27 C46 N23 114.95(18) . .
N27 C46 C34 104.19(17) . .
N23 C46 C34 102.6(2) . .
O16 C45 N26 127.3(2) . .
O16 C45 N28 124.6(2) . .
N26 C45 N28 108.1(2) . .
N32 C44 N28 116.5(2) . .
N32 C44 C48 103.91(15) . .
N28 C44 C48 103.33(19) . .
N27 C43 N32 113.4(2) . .
N25 C42 N24 113.61(18) . .
N25 C42 C28 105.7(2) . .
N24 C42 C28 103.0(2) . .
N21 C41 N17 113.24(17) . .
O15 C40 N31 126.51(18) . .
O15 C40 N32 125.8(2) . .
N31 C40 N32 107.63(17) . .
N22 C39 N30 115.00(18) . .
N22 C39 C37 103.23(17) . .
N30 C39 C37 102.8(2) . .
O11 C38 N27 129.0(2) . .
O11 C38 N29 123.7(2) . .
N27 C38 N29 107.24(17) . .
N19 C37 N20 114.9(2) . .
N19 C37 C39 104.0(2) . .
N20 C37 C39 103.49(17) . .
O12 C36 N30 126.11(19) . .
O12 C36 N20 126.4(2) . .
N30 C36 N20 107.5(2) . .
N30 C35 N26 114.34(18) . .
N29 C34 N21 115.50(18) . .
N29 C34 C46 102.48(18) . .
N21 C34 C46 103.6(2) . .
O9 C33 N18 126.2(3) . .
O9 C33 N25 124.7(2) . .
N18 C33 N25 109.2(2) . .
O13 C32 N22 127.3(2) . .
O13 C32 N19 123.2(2) . .
N22 C32 N19 109.5(2) . .
O10 C31 N21 126.2(3) . .
O10 C31 N23 125.2(3) . .
N21 C31 N23 108.6(2) . .
N24 C30 N19 113.02(18) . .
N22 C29 N31 113.14(19) . .
N17 C28 N18 114.7(2) 5_566 .
N17 C28 C42 104.5(2) 5_566 .
N18 C28 C42 102.70(16) . .
O14 C27 N24 125.8(3) . .
O14 C27 N17 126.2(2) . 5_566
N24 C27 N17 108.0(2) . 5_566
N29 C26 N18 114.8(2) . 5_566
N25 C25 N20 112.0(2) . .
N15 C24 N10 115.09(19) . .
N15 C24 C20 104.39(15) . .
N10 C24 C20 102.40(19) . .
O8 C23 N15 127.5(2) . .
O8 C23 N9 124.37(18) . .
N15 C23 N9 108.11(17) . .
N13 C22 N14 114.38(17) . .
N13 C22 C17 103.6(2) . .
N14 C22 C17 103.34(16) . .
N15 C21 N14 114.09(19) . .
N9 C20 N8 114.01(19) . .
N9 C20 C24 102.57(18) . .
N8 C20 C24 103.05(17) . .
N13 C19 N10 114.19(17) . .
O7 C18 N11 126.0(3) . .
O7 C18 N13 125.7(2) . .
N11 C18 N13 108.4(2) . .
N12 C17 N11 114.00(19) . .
N12 C17 C22 103.39(16) . .
N11 C17 C22 104.1(2) . .
O5 C16 N10 126.3(2) . .
O5 C16 N8 124.5(2) . .
N10 C16 N8 109.1(2) . .
N7 C15 N6 114.95(19) . .
N7 C15 C11 103.7(2) . .
N6 C15 C11 103.35(17) . .
O1 C14 N2 126.7(2) . .
O1 C14 N1 125.9(3) . .
N2 C14 N1 107.4(2) . .
N4 C13 N1 115.3(2) . .
N4 C13 C9 102.8(2) . .
N1 C13 C9 103.64(17) . .
N11 C12 N4 112.24(16) . .
N16 C11 N5 115.0(2) . .
N16 C11 C15 104.80(17) . .
N5 C11 C15 103.65(19) . .
N6 C10 N9 113.83(19) . .
N2 C9 N3 114.51(19) . .
N2 C9 C13 103.6(2) . .
N3 C9 C13 104.5(2) . .
O6 C8 N5 126.0(2) . .
O6 C8 N6 125.1(2) . .
N5 C8 N6 108.9(2) . .
N16 C7 N2 113.0(2) . 7
N1 C6 N12 113.7(2) . .
O4 C5 N12 125.8(2) . .
O4 C5 N14 125.7(2) . .
N12 C5 N14 108.42(17) . .
O2 C4 N4 126.8(2) . .
O2 C4 N3 125.7(3) . .
N4 C4 N3 107.5(2) . .
N7 C3 N8 112.4(2) . .
N3 C2 N5 111.96(18) 7 .
O3 C1 N16 126.6(3) . .
O3 C1 N7 123.8(2) . .
N16 C1 N7 109.5(2) . .
C55 N34 C56 120.0 . .
C55 N34 C54 119.14(13) . .
C56 N34 C54 120.85(13) . .
N34 C55 C59 120.0 . .
C58 C59 C55 120.0 . .
C57 C58 C59 120.0 . .
C57 C58 C63 118.43(16) . .
C59 C58 C63 121.53(16) . .
C58 C57 C56 120.0 . .
C57 C56 N34 120.0 . .
N34 C54 C53 109.5(2) . .
C52 C53 C54 113.3(3) . .
C53 C52 C51 120.2(3) . .
C50 C51 C52 117.5(5) . .
C51 C50 C49 114.3(5) . .
C62 C63 C60 120.0 . .
C62 C63 C58 119.24(16) . .
C60 C63 C58 120.56(16) . .
C61 C62 C63 120.0 . .
C62 C61 N33 120.0 . .
C64 N33 C61 120.0 . .
C64 N33 C71 122.7(3) . .
C61 N33 C71 117.2(3) . .
N33 C64 C60 120.0 . .
C64 C60 C63 120.0 . .
C70 C69 C68 93.5(6) . .
C68 C67 C66 137.7(8) . .
N33 C71 C70 99.5(4) . .
C69 C70 C71 102.2(6) . .
C67 C68 C69 109.0(7) . .

loop_
_geom_bond_atom_site_label_1
_geom_bond_atom_site_label_2
_geom_bond_distance
_geom_bond_site_symmetry_2
O1 C14 1.207(3) .
O2 C4 1.219(3) .
O3 C1 1.229(3) .
O4 C5 1.228(2) .
O5 C16 1.229(3) .
O6 C8 1.228(3) .
O7 C18 1.234(3) .
O8 C23 1.228(2) .
O9 C33 1.223(3) .
O10 C31 1.223(3) .
O16 C45 1.223(3) .
O15 C40 1.217(2) .
O14 C27 1.212(3) .
O13 C32 1.241(3) .
O12 C36 1.207(3) .
O11 C38 1.223(2) .
N1 C14 1.375(3) .
N1 C6 1.442(3) .
N1 C13 1.450(3) .
N2 C14 1.369(3) .
N2 C9 1.437(3) .
N2 C7 1.445(3) 7
N3 C4 1.385(3) .
N3 C9 1.440(3) .
N3 C2 1.446(3) 7
N4 C4 1.358(3) .
N4 C13 1.440(3) .
N4 C12 1.452(3) .
N5 C8 1.353(3) .
N5 C11 1.453(3) .
N5 C2 1.464(2) .
N6 C8 1.363(2) .
N6 C10 1.445(3) .
N6 C15 1.459(3) .
N7 C1 1.376(3) .
N7 C3 1.442(3) .
N7 C15 1.445(3) .
N8 C16 1.363(3) .
N8 C20 1.439(3) .
N8 C3 1.456(3) .
N9 C23 1.397(3) .
N9 C20 1.433(2) .
N9 C10 1.448(2) .
N10 C16 1.339(3) .
N10 C19 1.451(3) .
N10 C24 1.455(3) .
N11 C18 1.369(3) .
N11 C12 1.426(3) .
N11 C17 1.447(3) .
N12 C5 1.357(3) .
N12 C17 1.443(2) .
N12 C6 1.451(3) .
N13 C18 1.373(3) .
N13 C22 1.435(3) .
N13 C19 1.439(3) .
N14 C5 1.357(3) .
N14 C22 1.441(2) .
N14 C21 1.452(3) .
N15 C23 1.358(2) .
N15 C24 1.428(3) .
N15 C21 1.437(3) .
N16 C1 1.364(3) .
N16 C11 1.436(3) .
N16 C7 1.442(3) .
N18 C33 1.362(3) .
N18 C26 1.453(3) 5_566
N18 C28 1.461(3) .
N17 C27 1.369(4) 5_566
N17 C28 1.430(3) 5_566
N17 C41 1.453(3) .
N32 C40 1.369(2) .
N32 C44 1.423(3) .
N32 C43 1.450(3) .
N31 C40 1.364(3) .
N31 C29 1.446(2) .
N31 C48 1.455(2) .
N30 C36 1.362(3) .
N30 C35 1.435(2) .
N30 C39 1.449(3) .
N29 C38 1.384(3) .
N29 C26 1.420(3) .
N29 C34 1.432(2) .
N28 C45 1.385(3) .
N28 C47 1.444(3) .
N28 C44 1.448(3) .
N27 C38 1.356(3) .
N27 C43 1.431(3) .
N27 C46 1.435(2) .
N26 C45 1.358(3) .
N26 C48 1.430(3) .
N26 C35 1.449(3) .
N25 C33 1.384(4) .
N25 C25 1.449(3) .
N25 C42 1.456(3) .
N24 C27 1.363(3) .
N24 C30 1.443(3) .
N24 C42 1.458(3) .
N23 C31 1.368(3) .
N23 C47 1.441(3) .
N23 C46 1.450(3) .
N22 C32 1.350(3) .
N22 C39 1.434(3) .
N22 C29 1.446(3) .
N21 C31 1.345(4) .
N21 C41 1.438(3) .
N21 C34 1.456(3) .
N20 C36 1.376(2) .
N20 C37 1.448(3) .
N20 C25 1.460(3) .
N19 C32 1.372(3) .
N19 C37 1.429(3) .
N19 C30 1.472(2) .
C48 C44 1.554(3) .
C46 C34 1.544(3) .
C42 C28 1.524(3) .
C39 C37 1.548(3) .
C28 N17 1.430(3) 5_566
C27 N17 1.369(4) 5_566
C26 N18 1.453(3) 5_566
C24 C20 1.563(3) .
C22 C17 1.534(3) .
C15 C11 1.530(3) .
C13 C9 1.531(3) .
C7 N2 1.445(3) 7
C2 N3 1.446(3) 7
N34 C55 1.3900 .
N34 C56 1.3900 .
N34 C54 1.482(3) .
C55 C59 1.3900 .
C59 C58 1.3900 .
C58 C57 1.3900 .
C58 C63 1.420(2) .
C57 C56 1.3900 .
C54 C53 1.487(4) .
C53 C52 1.476(4) .
C52 C51 1.503(6) .
C49 C50 1.522(6) .
C51 C50 1.344(6) .
C63 C62 1.3900 .
C63 C60 1.3900 .
C62 C61 1.3900 .
C61 N33 1.3900 .
N33 C64 1.3900 .
N33 C71 1.464(4) .
C64 C60 1.3900 .
C66 C67 1.467(6) .
C69 C70 1.406(7) .
C69 C68 1.599(9) .
C67 C68 1.374(9) .
C71 C70 1.493(7) .

loop_
_platon_squeeze_void_nr
_platon_squeeze_void_average_x
_platon_squeeze_void_average_y
_platon_squeeze_void_average_z
_platon_squeeze_void_volume
_platon_squeeze_void_count_electrons
_platon_squeeze_void_content
1 -0.008 -0.005 -0.011 7978 3095 34(H2O)2Cl^-^
2 0.473 0.092 0.055 8 1 ' '
3 0.973 0.592 0.055 8 1 ' '
4 0.250 0.156 0.064 7 0 ' '
5 0.750 0.656 0.064 7 0 ' '
6 0.027 0.592 0.445 8 0 ' '
7 0.527 0.092 0.445 8 0 ' '
8 0.250 0.656 0.436 7 0 ' '
9 0.750 0.156 0.436 7 0 ' '
10 0.473 0.908 0.555 8 1 ' '
11 0.973 0.408 0.555 8 1 ' '
12 0.250 0.844 0.564 7 0 ' '
13 0.750 0.344 0.564 7 0 ' '
14 0.027 0.408 0.945 9 0 ' '
15 0.527 0.908 0.945 9 0 ' '
16 0.250 0.344 0.936 7 0 ' '
17 0.750 0.844 0.936 7 0 ' '
